data_1515185
loop_
_publ_author_name
'Zhao, Xiaoxi'
'Stephan, Douglas W.'

_publ_section_title
;
 Frustrated Lewis pair olefin addition reactions: P-, N-, C- and H-based
 nucleophilic additions to an olefin-tethered borane
;
_journal_issue 6
_journal_name_full 'Chemical Science'
_journal_page_first 2123
_journal_paper_doi 10.1039/c2sc20262j
_journal_volume 3
_journal_year 2012
_chemical_formula_sum 'C25 H14 B F16 N O'
_chemical_formula_weight 659.18
_chemical_name_systematic
;
?
;
_space_group_IT_number 2
_symmetry_cell_setting triclinic
_symmetry_space_group_name_Hall '-P 1'
_symmetry_space_group_name_H-M 'P -1'
_atom_sites_solution_hydrogens geom
_atom_sites_solution_primary direct
_atom_sites_solution_secondary difmap
_audit_creation_method SHELXL-97
_cell_angle_alpha 82.073(8)
_cell_angle_beta 74.808(7)
_cell_angle_gamma 80.634(8)
_cell_formula_units_Z 2
_cell_length_a 9.1801(13)
_cell_length_b 10.3330(14)
_cell_length_c 13.984(2)
_cell_measurement_temperature 150(2)
_cell_volume 1256.7(3)
_computing_structure_refinement 'SHELXL-97 (Sheldrick, 1997)'
_computing_structure_solution 'SHELXS-97 (Sheldrick, 1990)'
_diffrn_ambient_temperature 150(2)
_diffrn_measured_fraction_theta_full 0.986
_diffrn_measured_fraction_theta_max 0.986
_diffrn_radiation_monochromator graphite
_diffrn_radiation_source 'fine-focus sealed tube'
_diffrn_radiation_type MoK\a
_diffrn_radiation_wavelength 0.71073
_diffrn_reflns_av_R_equivalents 0.0350
_diffrn_reflns_av_sigmaI/netI 0.0495
_diffrn_reflns_limit_h_max 11
_diffrn_reflns_limit_h_min -11
_diffrn_reflns_limit_k_max 13
_diffrn_reflns_limit_k_min -13
_diffrn_reflns_limit_l_max 18
_diffrn_reflns_limit_l_min -18
_diffrn_reflns_number 20411
_diffrn_reflns_theta_full 27.61
_diffrn_reflns_theta_max 27.61
_diffrn_reflns_theta_min 2.01
_exptl_absorpt_coefficient_mu 0.188
_exptl_absorpt_correction_T_max 0.9870
_exptl_absorpt_correction_T_min 0.9652
_exptl_absorpt_correction_type multi-scan
_exptl_absorpt_process_details SADABS
_exptl_crystal_colour colourless
_exptl_crystal_density_diffrn 1.742
_exptl_crystal_density_method 'not measured'
_exptl_crystal_description block
_exptl_crystal_F_000 656
_exptl_crystal_size_max 0.19
_exptl_crystal_size_mid 0.08
_exptl_crystal_size_min 0.07
_refine_diff_density_max 0.933
_refine_diff_density_min -0.988
_refine_diff_density_rms 0.067
_refine_ls_extinction_method none
_refine_ls_goodness_of_fit_ref 1.047
_refine_ls_hydrogen_treatment constr
_refine_ls_matrix_type full
_refine_ls_number_parameters 443
_refine_ls_number_reflns 5755
_refine_ls_number_restraints 0
_refine_ls_restrained_S_all 1.047
_refine_ls_R_factor_all 0.1189
_refine_ls_R_factor_gt 0.0694
_refine_ls_shift/su_max 0.000
_refine_ls_shift/su_mean 0.000
_refine_ls_structure_factor_coef Fsqd
_refine_ls_weighting_details 'calc w=1/[\s^2^(Fo^2^)+(0.0796P)^2^+1.6545P] where P=(Fo^2^+2Fc^2^)/3'
_refine_ls_weighting_scheme calc
_refine_ls_wR_factor_gt 0.1718
_refine_ls_wR_factor_ref 0.1995
_reflns_number_gt 3449
_reflns_number_total 5755
_reflns_threshold_expression >2sigma(I)
_cod_data_source_file c2sc20262j.txt
_cod_data_source_block xz104_0m
_cod_original_sg_symbol_H-M P-1
_cod_database_code 1515185

loop_
_symmetry_equiv_pos_as_xyz
'x, y, z'
'-x, -y, -z'

loop_
_atom_site_label
_atom_site_type_symbol
_atom_site_fract_x
_atom_site_fract_y
_atom_site_fract_z
_atom_site_U_iso_or_equiv
_atom_site_adp_type
_atom_site_occupancy
_atom_site_symmetry_multiplicity
_atom_site_calc_flag
_atom_site_refinement_flags
_atom_site_disorder_assembly
_atom_site_disorder_group
N1 N 0.3767(3) 1.1595(2) 0.2740(2) 0.0317(6) Uani 1 1 d . . .
B1 B 0.3464(4) 0.7890(3) 0.2250(3) 0.0267(7) Uani 1 1 d . A .
O1 O 0.2414(2) 0.71518(19) 0.30849(15) 0.0272(5) Uani 1 1 d . A .
F1 F 0.5936(2) 0.8557(2) 0.05965(14) 0.0398(5) Uani 1 1 d . . .
F2 F 0.8871(2) 0.7530(2) 0.02593(16) 0.0513(6) Uani 1 1 d . . .
F3 F 0.9849(2) 0.5653(2) 0.1583(2) 0.0685(8) Uani 1 1 d . . .
F4 F 0.7836(3) 0.4830(3) 0.3268(2) 0.0786(9) Uani 1 1 d . . .
F5 F 0.4946(2) 0.5875(2) 0.36619(17) 0.0566(6) Uani 1 1 d . . .
F6 F 0.2073(3) 0.9915(2) 0.0797(2) 0.0632(7) Uani 1 1 d . . .
F7 F 0.1569(4) 0.9401(3) -0.0883(2) 0.0956(11) Uani 1 1 d . . .
F8 F 0.2105(3) 0.6891(4) -0.14030(19) 0.0881(10) Uani 1 1 d . . .
F9 F 0.3176(3) 0.4895(3) -0.0163(2) 0.0721(8) Uani 1 1 d . . .
F10 F 0.3763(3) 0.54043(19) 0.14911(17) 0.0494(6) Uani 1 1 d . . .
F11 F -0.0527(11) 0.6481(7) 0.3816(8) 0.0485(19) Uani 0.474(14) 1 d P A 1
F11A F -0.0783(12) 0.7124(13) 0.3828(7) 0.069(3) Uani 0.526(14) 1 d P A 2
F12 F -0.0194(6) 0.8774(12) 0.2752(5) 0.061(3) Uani 0.474(14) 1 d P A 1
F12A F -0.0295(5) 0.7982(7) 0.2567(4) 0.0433(17) Uani 0.526(14) 1 d P A 2
F13 F -0.1405(6) 0.8534(6) 0.4012(5) 0.044(2) Uani 0.474(14) 1 d P A 1
F13A F -0.1066(8) 0.9068(11) 0.4290(5) 0.086(3) Uani 0.526(14) 1 d P A 2
F14 F 0.1178(3) 0.6266(3) 0.50051(17) 0.0741(9) Uani 1 1 d . . .
F15 F 0.0373(4) 0.8170(3) 0.54420(19) 0.0873(10) Uani 1 1 d . . .
F16 F 0.2741(4) 0.7615(6) 0.4921(2) 0.158(2) Uani 1 1 d . . .
C1 C 0.5268(4) 0.7256(3) 0.2137(2) 0.0273(7) Uani 1 1 d . . .
C2 C 0.6363(4) 0.7638(3) 0.1298(2) 0.0287(7) Uani 1 1 d . . .
C3 C 0.7882(4) 0.7131(3) 0.1099(3) 0.0367(8) Uani 1 1 d . . .
C4 C 0.8369(4) 0.6182(4) 0.1763(3) 0.0451(9) Uani 1 1 d . . .
C5 C 0.7358(4) 0.5773(4) 0.2612(3) 0.0471(9) Uani 1 1 d . . .
C6 C 0.5848(4) 0.6325(3) 0.2795(3) 0.0363(8) Uani 1 1 d . . .
C7 C 0.3024(3) 0.7695(3) 0.1211(2) 0.0288(7) Uani 1 1 d . . .
C8 C 0.2432(4) 0.8652(4) 0.0571(3) 0.0391(8) Uani 1 1 d . . .
C9 C 0.2139(5) 0.8413(5) -0.0295(3) 0.0551(11) Uani 1 1 d . . .
C10 C 0.2414(5) 0.7157(5) -0.0563(3) 0.0585(12) Uani 1 1 d . . .
C11 C 0.2959(4) 0.6154(4) 0.0052(3) 0.0485(10) Uani 1 1 d . . .
C12 C 0.3244(4) 0.6444(4) 0.0912(3) 0.0361(8) Uani 1 1 d . . .
C13 C 0.1395(4) 0.7994(3) 0.3704(3) 0.0361(8) Uani 1 1 d . . .
C14 C 0.2233(10) 0.9246(7) 0.3616(7) 0.045(2) Uani 0.50 1 d P A .
H14A H 0.2903 0.9092 0.4104 0.054 Uiso 0.50 1 d P . .
H14B H 0.1554 1.0026 0.3785 0.054 Uiso 0.50 1 d P . .
C14A C 0.1565(7) 0.9450(6) 0.3252(5) 0.0221(13) Uani 0.50 1 d P A .
H14C H 0.1467 1.0000 0.3791 0.027 Uiso 0.50 1 d P . .
H14D H 0.0879 0.9801 0.2876 0.027 Uiso 0.50 1 d P . .
C15 C 0.3144(5) 0.9350(4) 0.2660(3) 0.0509(11) Uani 1 1 d . . .
H15B H 0.2285 0.9654 0.2380 0.061 Uiso 0.50 1 d P . .
H15A H 0.3638 0.9117 0.3200 0.061 Uiso 0.50 1 d P . .
C16 C 0.4012(4) 1.0439(3) 0.2144(3) 0.0392(8) Uani 1 1 d . A .
H16A H 0.3716 1.0747 0.1510 0.047 Uiso 1 1 calc R . .
H16B H 0.5110 1.0096 0.1978 0.047 Uiso 1 1 calc R . .
C17 C -0.0231(14) 0.7728(12) 0.3497(10) 0.028(2) Uani 0.474(14) 1 d P A 1
C17A C -0.0141(14) 0.8213(15) 0.3670(8) 0.045(3) Uani 0.526(14) 1 d P A 2
C18 C 0.1419(5) 0.7505(5) 0.4769(3) 0.0523(11) Uani 1 1 d . A .
C19 C 0.4667(4) 1.1609(3) 0.3371(3) 0.0428(9) Uani 1 1 d . . .
C20 C 0.4363(5) 1.2606(4) 0.3980(3) 0.0556(11) Uani 1 1 d . . .
H20A H 0.4974 1.2612 0.4432 0.067 Uiso 1 1 calc R . .
C21 C 0.3179(5) 1.3591(4) 0.3938(3) 0.0583(12) Uani 1 1 d . . .
H21A H 0.2952 1.4272 0.4367 0.070 Uiso 1 1 calc R . .
C22 C 0.2339(5) 1.3582(4) 0.3278(4) 0.0561(12) Uani 1 1 d . . .
H22A H 0.1538 1.4279 0.3233 0.067 Uiso 1 1 calc R . .
C23 C 0.2617(4) 1.2587(3) 0.2670(3) 0.0450(9) Uani 1 1 d . . .
C24 C 0.6010(5) 1.0575(5) 0.3384(5) 0.0769(16) Uani 1 1 d . . .
H24A H 0.6060 0.9942 0.2911 0.115 Uiso 1 1 calc R . .
H24B H 0.5903 1.0116 0.4055 0.115 Uiso 1 1 calc R . .
H24C H 0.6944 1.0991 0.3193 0.115 Uiso 1 1 calc R . .
C25 C 0.1717(7) 1.2615(5) 0.1919(5) 0.0882(19) Uani 1 1 d . . .
H25A H 0.2071 1.1831 0.1556 0.132 Uiso 1 1 calc R . .
H25B H 0.1851 1.3408 0.1450 0.132 Uiso 1 1 calc R . .
H25C H 0.0636 1.2622 0.2258 0.132 Uiso 1 1 calc R . .

loop_
_atom_site_aniso_label
_atom_site_aniso_U_11
_atom_site_aniso_U_22
_atom_site_aniso_U_33
_atom_site_aniso_U_23
_atom_site_aniso_U_13
_atom_site_aniso_U_12
N1 0.0359(15) 0.0228(13) 0.0352(15) -0.0049(11) -0.0033(12) -0.0075(11)
B1 0.0314(18) 0.0191(16) 0.0276(18) -0.0044(14) -0.0035(14) -0.0023(14)
O1 0.0335(12) 0.0202(10) 0.0251(11) -0.0060(8) -0.0004(9) -0.0031(9)
F1 0.0358(10) 0.0469(12) 0.0332(11) 0.0086(9) -0.0079(8) -0.0073(9)
F2 0.0325(11) 0.0672(15) 0.0452(13) -0.0009(11) 0.0041(9) -0.0072(10)
F3 0.0309(12) 0.0597(16) 0.100(2) 0.0104(14) -0.0097(12) 0.0103(11)
F4 0.0537(15) 0.0716(18) 0.096(2) 0.0456(16) -0.0265(14) 0.0007(13)
F5 0.0440(12) 0.0631(15) 0.0508(14) 0.0262(11) -0.0076(10) -0.0066(11)
F6 0.0832(18) 0.0345(12) 0.0877(19) 0.0159(12) -0.0565(15) -0.0141(12)
F7 0.129(3) 0.104(2) 0.081(2) 0.0422(18) -0.079(2) -0.048(2)
F8 0.092(2) 0.147(3) 0.0437(15) -0.0207(17) -0.0291(14) -0.038(2)
F9 0.0685(17) 0.0875(19) 0.0717(17) -0.0570(15) -0.0161(14) -0.0039(14)
F10 0.0622(14) 0.0326(11) 0.0585(14) -0.0186(10) -0.0243(11) 0.0062(10)
F11 0.047(3) 0.029(3) 0.069(4) 0.001(4) -0.008(3) -0.018(3)
F11A 0.068(6) 0.091(9) 0.062(4) -0.001(6) -0.019(4) -0.055(7)
F12 0.037(3) 0.088(7) 0.052(3) 0.012(4) -0.013(2) -0.005(3)
F12A 0.041(2) 0.048(4) 0.048(3) -0.003(2) -0.0196(19) -0.016(2)
F13 0.025(3) 0.047(4) 0.053(4) -0.013(2) 0.000(2) 0.001(2)
F13A 0.043(4) 0.126(7) 0.080(4) -0.045(4) -0.003(3) 0.022(4)
F14 0.101(2) 0.0587(17) 0.0357(13) 0.0088(11) 0.0020(13) 0.0253(15)
F15 0.114(2) 0.084(2) 0.0495(15) -0.0405(14) 0.0310(15) -0.0250(18)
F16 0.075(2) 0.378(7) 0.0485(18) -0.064(3) -0.0155(16) -0.070(3)
C1 0.0329(16) 0.0218(15) 0.0292(16) -0.0062(13) -0.0092(13) -0.0035(13)
C2 0.0320(17) 0.0266(16) 0.0289(17) -0.0018(13) -0.0102(13) -0.0046(13)
C3 0.0331(18) 0.0381(19) 0.0381(19) -0.0062(15) -0.0045(15) -0.0071(15)
C4 0.0295(18) 0.039(2) 0.063(3) -0.0015(18) -0.0094(17) 0.0022(15)
C5 0.045(2) 0.037(2) 0.059(3) 0.0104(18) -0.0226(19) -0.0002(17)
C6 0.0362(18) 0.0325(18) 0.0387(19) 0.0043(15) -0.0089(15) -0.0070(15)
C7 0.0213(14) 0.0354(17) 0.0271(16) -0.0039(13) -0.0019(12) -0.0023(13)
C8 0.0364(18) 0.044(2) 0.040(2) 0.0050(16) -0.0137(16) -0.0131(16)
C9 0.057(3) 0.072(3) 0.044(2) 0.017(2) -0.027(2) -0.027(2)
C10 0.048(2) 0.106(4) 0.029(2) -0.009(2) -0.0133(18) -0.026(2)
C11 0.039(2) 0.066(3) 0.044(2) -0.031(2) -0.0021(17) -0.0085(19)
C12 0.0303(17) 0.044(2) 0.0331(18) -0.0117(16) -0.0048(14) -0.0009(15)
C13 0.0384(19) 0.0217(16) 0.0398(19) -0.0063(14) 0.0069(15) -0.0044(14)
C14 0.054(5) 0.024(4) 0.052(5) -0.018(4) 0.010(4) -0.015(4)
C14A 0.023(3) 0.021(3) 0.024(3) -0.006(2) -0.011(3) 0.005(2)
C15 0.060(2) 0.0282(18) 0.053(2) -0.0149(17) 0.0180(19) -0.0152(17)
C16 0.047(2) 0.0324(18) 0.0393(19) -0.0122(15) -0.0030(16) -0.0133(16)
C17 0.023(4) 0.022(6) 0.041(7) -0.011(4) -0.009(4) 0.003(4)
C17A 0.044(6) 0.059(8) 0.026(5) -0.008(5) 0.003(4) -0.007(6)
C18 0.046(2) 0.077(3) 0.035(2) -0.022(2) -0.0015(17) -0.010(2)
C19 0.0392(19) 0.0331(19) 0.061(2) -0.0108(17) -0.0168(18) -0.0078(15)
C20 0.062(3) 0.050(2) 0.065(3) -0.024(2) -0.018(2) -0.017(2)
C21 0.059(3) 0.042(2) 0.067(3) -0.030(2) 0.015(2) -0.018(2)
C22 0.048(2) 0.0227(18) 0.090(3) -0.010(2) -0.002(2) -0.0003(16)
C23 0.052(2) 0.0229(17) 0.060(2) 0.0058(16) -0.0181(19) -0.0060(16)
C24 0.058(3) 0.052(3) 0.141(5) -0.029(3) -0.057(3) 0.003(2)
C25 0.119(5) 0.040(3) 0.127(5) 0.013(3) -0.085(4) 0.001(3)

loop_
_atom_type_symbol
_atom_type_description
_atom_type_scat_dispersion_real
_atom_type_scat_dispersion_imag
_atom_type_scat_source
C C 0.0033 0.0016 'International Tables Vol C Tables 4.2.6.8 and 6.1.1.4'
H H 0.0000 0.0000 'International Tables Vol C Tables 4.2.6.8 and 6.1.1.4'
N N 0.0061 0.0033 'International Tables Vol C Tables 4.2.6.8 and 6.1.1.4'
O O 0.0106 0.0060 'International Tables Vol C Tables 4.2.6.8 and 6.1.1.4'
B B 0.0013 0.0007 'International Tables Vol C Tables 4.2.6.8 and 6.1.1.4'
F F 0.0171 0.0103 'International Tables Vol C Tables 4.2.6.8 and 6.1.1.4'

loop_
_geom_angle_atom_site_label_1
_geom_angle_atom_site_label_2
_geom_angle_atom_site_label_3
_geom_angle
C23 N1 C19 120.9(3)
C23 N1 C16 119.7(3)
C19 N1 C16 119.4(3)
O1 B1 C15 100.5(2)
O1 B1 C7 106.5(2)
C15 B1 C7 120.5(3)
O1 B1 C1 111.8(2)
C15 B1 C1 110.5(3)
C7 B1 C1 106.9(2)
C13 O1 B1 111.8(2)
C6 C1 C2 113.5(3)
C6 C1 B1 126.8(3)
C2 C1 B1 119.8(3)
F1 C2 C3 115.9(3)
F1 C2 C1 119.1(3)
C3 C2 C1 124.9(3)
F2 C3 C4 119.9(3)
F2 C3 C2 121.5(3)
C4 C3 C2 118.6(3)
F3 C4 C3 120.0(3)
F3 C4 C5 120.3(3)
C3 C4 C5 119.7(3)
F4 C5 C4 119.8(3)
F4 C5 C6 120.2(3)
C4 C5 C6 120.0(3)
F5 C6 C1 121.2(3)
F5 C6 C5 115.6(3)
C1 C6 C5 123.3(3)
C12 C7 C8 113.2(3)
C12 C7 B1 118.9(3)
C8 C7 B1 127.9(3)
F6 C8 C9 115.8(3)
F6 C8 C7 119.9(3)
C9 C8 C7 124.3(4)
F7 C9 C10 119.4(4)
F7 C9 C8 120.8(4)
C10 C9 C8 119.8(4)
F8 C10 C9 120.9(4)
F8 C10 C11 120.1(5)
C9 C10 C11 119.0(3)
F9 C11 C10 120.7(4)
F9 C11 C12 120.2(4)
C10 C11 C12 119.1(4)
F10 C12 C11 116.0(3)
F10 C12 C7 119.4(3)
C11 C12 C7 124.6(3)
O1 C13 C17A 119.5(6)
O1 C13 C18 108.7(3)
C17A C13 C18 106.5(5)
O1 C13 C14A 109.0(3)
C17A C13 C14A 89.6(7)
C18 C13 C14A 123.3(4)
O1 C13 C14 104.8(4)
C17A C13 C14 117.6(8)
C18 C13 C14 97.3(4)
C14A C13 C14 32.4(4)
O1 C13 C17 100.1(5)
C17A C13 C17 20.8(5)
C18 C13 C17 109.1(5)
C14A C13 C17 104.1(5)
C14 C13 C17 135.3(6)
C14A C14 C15 77.4(8)
C14A C14 C13 72.6(7)
C15 C14 C13 105.9(5)
C14 C14A C15 66.8(7)
C14 C14A C13 75.1(7)
C15 C14A C13 102.8(4)
C14 C15 C14A 35.9(4)
C14 C15 C16 128.3(4)
C14A C15 C16 127.7(4)
C14 C15 B1 107.8(4)
C14A C15 B1 104.3(3)
C16 C15 B1 122.5(3)
C15 C16 N1 113.9(3)
F11 C17 F13 106.6(9)
F11 C17 F12 147.9(14)
F13 C17 F12 83.4(8)
F11 C17 C13 111.8(8)
F13 C17 C13 109.6(8)
F12 C17 C13 92.2(9)
F11A C17A F13A 107.0(10)
F11A C17A C13 113.6(10)
F13A C17A C13 116.0(9)
F11A C17A F12A 76.0(9)
F13A C17A F12A 126.6(10)
C13 C17A F12A 110.2(8)
F16 C18 F14 108.3(5)
F16 C18 F15 106.3(4)
F14 C18 F15 105.0(3)
F16 C18 C13 109.8(4)
F14 C18 C13 113.0(3)
F15 C18 C13 114.1(4)
N1 C19 C20 119.5(4)
N1 C19 C24 120.6(3)
C20 C19 C24 119.9(4)
C21 C20 C19 120.2(4)
C22 C21 C20 119.2(4)
C21 C22 C23 121.5(4)
N1 C23 C22 118.8(4)
N1 C23 C25 120.3(4)
C22 C23 C25 120.9(4)

loop_
_geom_bond_atom_site_label_1
_geom_bond_atom_site_label_2
_geom_bond_distance
N1 C23 1.360(5)
N1 C19 1.360(5)
N1 C16 1.504(4)
B1 O1 1.509(4)
B1 C15 1.642(5)
B1 C7 1.652(5)
B1 C1 1.654(5)
O1 C13 1.378(4)
F1 C2 1.357(4)
F2 C3 1.343(4)
F3 C4 1.351(4)
F4 C5 1.345(4)
F5 C6 1.347(4)
F6 C8 1.353(4)
F7 C9 1.346(5)
F8 C10 1.350(4)
F9 C11 1.347(5)
F10 C12 1.354(4)
F11 C17 1.351(12)
F11A C17A 1.320(12)
F12 C17 1.392(15)
F12A C17A 1.638(14)
F13 C17 1.357(13)
F13A C17A 1.355(13)
F14 C18 1.317(5)
F15 C18 1.331(5)
F16 C18 1.310(5)
C1 C6 1.379(5)
C1 C2 1.387(4)
C2 C3 1.377(5)
C3 C4 1.359(5)
C4 C5 1.364(6)
C5 C6 1.382(5)
C7 C12 1.381(5)
C7 C8 1.382(5)
C8 C9 1.368(5)
C9 C10 1.367(7)
C10 C11 1.369(6)
C11 C12 1.375(5)
C13 C17A 1.404(13)
C13 C18 1.510(6)
C13 C14A 1.565(7)
C13 C14 1.585(8)
C13 C17 1.665(13)
C14 C14A 0.879(10)
C14 C15 1.378(9)
C14A C15 1.463(7)
C15 C16 1.480(5)
C19 C20 1.374(5)
C19 C24 1.496(6)
C20 C21 1.370(6)
C21 C22 1.351(7)
C22 C23 1.373(6)
C23 C25 1.493(6)
